data_4316329
loop_
_publ_author_name
'Piotr P. Roma\'nczyk'
'Klemens Noga'
'Andrzej J. W\/lodarczyk'
'Wojciech Nitek'
'Ewa Broclawik'

_publ_contact_author 'Roma\'nczyk, Piotr P.'
_publ_contact_author_email piotrom@chemia.pk.edu.pl
_publ_section_title
;
 Torsionally Controlled Electronic Coupling in Mixed-Valence
 Oxodimolybdenum Nitrosyl Scorpionates - a DFT Study
;
_journal_name_full 'Inorganic Chemistry'
_journal_page_first 7676
_journal_page_last 7684
_journal_paper_doi 10.1021/ic100024h
_journal_volume 49
_journal_year 2010
_chemical_compound_source 'synthesis as described, J. Chem. Soc., Dalton Trans. 1997, 2921.'
_chemical_formula_moiety 'C15 H21 B1 I1 Mo1 N8 O2'
_chemical_formula_sum 'C44 H60 B2 Mo2 N14 O5'
_chemical_formula_weight 1078.56
_chemical_name_common 4c
_chemical_name_systematic
;
(\m~2~-Oxo)-bis{hydroxy[tris(3,5-dimethylpyrazol-1-yl)borato]nitrosylmolyb
denum) toluene solvate
;
_space_group_IT_number 2
_symmetry_cell_setting triclinic
_symmetry_Int_Tables_number 2
_symmetry_space_group_name_Hall '-P 1'
_symmetry_space_group_name_H-M 'P -1'
_atom_sites_solution_hydrogens geom
_atom_sites_solution_primary direct
_atom_sites_solution_secondary difmap
_audit_creation_date 2009-12-14T18:26:14-00:00
_audit_creation_method 'WinGX routine CIF_UPDATE'
_cell_angle_alpha 74.436(5)
_cell_angle_beta 79.060(5)
_cell_angle_gamma 81.929(5)
_cell_formula_units_Z 2
_cell_length_a 12.282(5)
_cell_length_b 14.201(5)
_cell_length_c 15.448(5)
_cell_measurement_reflns_used 9366
_cell_measurement_temperature 293(2)
_cell_measurement_theta_max 27.485
_cell_measurement_theta_min 0.998
_cell_measurement_wavelength 0.71073
_cell_volume 2537.0(16)
_computing_cell_refinement 'HKL Scalepack (Otwinowski & Minor 1997)'
_computing_data_collection 'Collect (Nonius BV, 1997-2000)'
_computing_data_reduction 'HKL Denzo and Scalepack (Otwinowski & Minor 1997)'
_computing_molecular_graphics 'Ortep-3 for Windows (Farrugia, 1997)'
_computing_publication_material 'WinGX publication routines (Farrugia, 1999)'
_computing_structure_refinement 'SHELXL-97 (Sheldrick, 1997)'
_computing_structure_solution 'SHELXS-86 (Sheldrick, 1986)'
_diffrn_ambient_temperature 293(2)
_diffrn_detector_area_resol_mean 9
_diffrn_measured_fraction_theta_full 0.983
_diffrn_measured_fraction_theta_max 0.983
_diffrn_measurement_device '95mm CCD camera on \k-goniostat'
_diffrn_measurement_device_type KappaCCD
_diffrn_measurement_method CCD
_diffrn_orient_matrix_type 'by Nonius Collect from scalepack cell'
_diffrn_orient_matrix_UB_11 -0.0832281
_diffrn_orient_matrix_UB_12 -0.0012101
_diffrn_orient_matrix_UB_13 0.0032761
_diffrn_orient_matrix_UB_21 0.0100036
_diffrn_orient_matrix_UB_22 -0.0268223
_diffrn_orient_matrix_UB_23 0.0676163
_diffrn_orient_matrix_UB_31 0.0101548
_diffrn_orient_matrix_UB_32 0.0669723
_diffrn_orient_matrix_UB_33 0.0066887
_diffrn_radiation_monochromator graphite
_diffrn_radiation_probe x-ray
_diffrn_radiation_type MoK\a
_diffrn_radiation_wavelength 0.71069
_diffrn_reflns_av_R_equivalents 0.0503
_diffrn_reflns_av_unetI/netI 0.0939
_diffrn_reflns_limit_h_max 15
_diffrn_reflns_limit_h_min -15
_diffrn_reflns_limit_k_max 18
_diffrn_reflns_limit_k_min -15
_diffrn_reflns_limit_l_max 20
_diffrn_reflns_limit_l_min -19
_diffrn_reflns_number 18159
_diffrn_reflns_theta_full 27.5
_diffrn_reflns_theta_max 27.5
_diffrn_reflns_theta_min 2.37
_exptl_absorpt_coefficient_mu 0.551
_exptl_absorpt_correction_T_max 0.9677
_exptl_absorpt_correction_T_min 0.8745
_exptl_absorpt_correction_type multi-scan
_exptl_absorpt_process_details '(DENZO-SMN; Otwinowski & Minor, 1997)'
_exptl_crystal_colour orange
_exptl_crystal_density_diffrn 1.412
_exptl_crystal_density_method 'not measured'
_exptl_crystal_description prism
_exptl_crystal_F_000 1112
_exptl_crystal_size_max 0.25
_exptl_crystal_size_mid 0.13
_exptl_crystal_size_min 0.06
_refine_diff_density_max 0.791
_refine_diff_density_min -0.618
_refine_diff_density_rms 0.102
_refine_ls_extinction_method none
_refine_ls_goodness_of_fit_ref 1.101
_refine_ls_hydrogen_treatment mixed
_refine_ls_matrix_type full
_refine_ls_number_parameters 577
_refine_ls_number_reflns 11461
_refine_ls_number_restraints 13
_refine_ls_restrained_S_all 1.102
_refine_ls_R_factor_all 0.1392
_refine_ls_R_factor_gt 0.0792
_refine_ls_shift/su_max 0
_refine_ls_shift/su_mean 0
_refine_ls_structure_factor_coef Fsqd
_refine_ls_weighting_details 'calc w=1/[\s^2^(Fo^2^)+(0.0406P)^2^+8.7634P] where P=(Fo^2^+2Fc^2^)/3'
_refine_ls_weighting_scheme calc
_refine_ls_wR_factor_gt 0.1466
_refine_ls_wR_factor_ref 0.1725
_reflns_number_gt 7366
_reflns_number_total 11461
_reflns_threshold_expression >2sigma(I)
_cod_data_source_file ic100024h_si_001.cif
_cod_data_source_block 4c
_cod_depositor_comments
;
The following automatic conversions were performed:

'_exptl_absorpt_correction_type' value 'Multi-scan' changed to
'multi-scan' according to the built-in table from CIF Core dictionary
named 'cif_core.dic' version 2.4.1 from 2010-06-29.

Automatic conversion script
Id: cif_fix_values 1646 2011-03-28 12:23:43Z adriana 
;
_cod_database_code 4316329

loop_
_symmetry_equiv_pos_as_xyz
'x, y, z'
'-x, -y, -z'

loop_
_atom_site_label
_atom_site_type_symbol
_atom_site_fract_x
_atom_site_fract_y
_atom_site_fract_z
_atom_site_U_iso_or_equiv
_atom_site_adp_type
_atom_site_occupancy
_atom_site_symmetry_multiplicity
_atom_site_calc_flag
_atom_site_refinement_flags
_atom_site_disorder_assembly
_atom_site_disorder_group
Mo1 Mo 0.22528(4) 0.10167(4) 0.64634(4) 0.03722(15) Uani 1 1 d . . .
Mo2 Mo 0.29646(4) 0.31998(4) 0.71454(4) 0.03896(16) Uani 1 1 d . . .
B1 B 0.2275(6) 0.1358(6) 0.4250(6) 0.0452(17) Uani 1 1 d . . .
B2 B 0.5602(6) 0.3421(5) 0.7219(6) 0.0455(17) Uani 1 1 d . . .
N111 N 0.3476(4) 0.1391(4) 0.4418(4) 0.0421(12) Uani 1 1 d . . .
N112 N 0.3675(4) 0.1221(3) 0.5299(3) 0.0366(11) Uani 1 1 d . . .
C113 C 0.4774(5) 0.1273(4) 0.5244(4) 0.0410(14) Uani 1 1 d . . .
C114 C 0.5263(5) 0.1469(5) 0.4328(5) 0.0524(17) Uani 1 1 d . . .
H114 H 0.6013 0.1537 0.4102 0.063 Uiso 1 1 calc R . .
C115 C 0.4432(5) 0.1543(4) 0.3824(5) 0.0460(15) Uani 1 1 d . . .
C116 C 0.5313(5) 0.1120(5) 0.6061(5) 0.0508(16) Uani 1 1 d . . .
H11A H 0.4761 0.1001 0.6598 0.076 Uiso 1 1 calc R . .
H11B H 0.5664 0.1696 0.6023 0.076 Uiso 1 1 calc R . .
H11C H 0.5863 0.0566 0.6088 0.076 Uiso 1 1 calc R . .
C117 C 0.4483(6) 0.1765(5) 0.2811(5) 0.0601(19) Uani 1 1 d . . .
H11D H 0.3751 0.1767 0.2675 0.09 Uiso 1 1 calc R . .
H11E H 0.4977 0.1272 0.2578 0.09 Uiso 1 1 calc R . .
H11F H 0.4752 0.2397 0.2534 0.09 Uiso 1 1 calc R . .
N121 N 0.1855(4) 0.0365(4) 0.4766(4) 0.0436(12) Uani 1 1 d . . .
N122 N 0.1765(4) 0.0071(4) 0.5702(4) 0.0447(12) Uani 1 1 d . . .
C123 C 0.1391(5) -0.0831(5) 0.5972(6) 0.0543(18) Uani 1 1 d . . .
C124 C 0.1225(6) -0.1098(5) 0.5207(6) 0.0579(19) Uani 1 1 d . . .
H124 H 0.0966 -0.168 0.5198 0.07 Uiso 1 1 calc R . .
C125 C 0.1516(5) -0.0338(5) 0.4466(5) 0.0529(17) Uani 1 1 d . . .
C126 C 0.1222(7) -0.1389(6) 0.6939(6) 0.077(2) Uani 1 1 d . . .
H12A H 0.1409 -0.1008 0.7309 0.116 Uiso 1 1 calc R . .
H12B H 0.1692 -0.1996 0.7008 0.116 Uiso 1 1 calc R . .
H12C H 0.0457 -0.1524 0.7127 0.116 Uiso 1 1 calc R . .
C127 C 0.1518(7) -0.0272(6) 0.3496(6) 0.074(2) Uani 1 1 d . . .
H12D H 0.1762 0.0347 0.3134 0.11 Uiso 1 1 calc R . .
H12E H 0.0779 -0.0324 0.3405 0.11 Uiso 1 1 calc R . .
H12F H 0.2015 -0.0797 0.3317 0.11 Uiso 1 1 calc R . .
N131 N 0.1511(4) 0.2164(3) 0.4619(4) 0.0403(11) Uani 1 1 d . . .
N132 N 0.1233(4) 0.2063(4) 0.5539(4) 0.0414(12) Uani 1 1 d . . .
C133 C 0.0481(5) 0.2804(5) 0.5677(5) 0.0454(15) Uani 1 1 d . . .
C134 C 0.0289(5) 0.3406(5) 0.4845(6) 0.0566(18) Uani 1 1 d . . .
H134 H -0.0184 0.3984 0.4747 0.068 Uiso 1 1 calc R . .
C135 C 0.0936(5) 0.2985(5) 0.4188(5) 0.0502(16) Uani 1 1 d . . .
C136 C -0.0062(5) 0.2910(6) 0.6602(5) 0.0605(19) Uani 1 1 d . . .
H13A H 0.0231 0.2382 0.7057 0.091 Uiso 1 1 calc R . .
H13B H -0.0852 0.2889 0.6664 0.091 Uiso 1 1 calc R . .
H13C H 0.0086 0.3525 0.668 0.091 Uiso 1 1 calc R . .
C137 C 0.1032(7) 0.3312(6) 0.3177(6) 0.074(2) Uani 1 1 d . . .
H13D H 0.1554 0.286 0.2908 0.111 Uiso 1 1 calc R . .
H13E H 0.1288 0.3955 0.2968 0.111 Uiso 1 1 calc R . .
H13F H 0.0317 0.333 0.3005 0.111 Uiso 1 1 calc R . .
N14 N 0.1109(4) 0.0783(4) 0.7348(4) 0.0455(13) Uani 1 1 d . . .
O14 O 0.0327(5) 0.0601(4) 0.7949(4) 0.0787(16) Uani 1 1 d . . .
O15 O 0.3175(4) -0.0137(3) 0.7024(3) 0.0523(11) Uani 1 1 d . . .
N211 N 0.5431(4) 0.3482(3) 0.6249(4) 0.0407(12) Uani 1 1 d . . .
N212 N 0.4370(4) 0.3527(3) 0.6050(4) 0.0411(12) Uani 1 1 d . . .
C213 C 0.4474(5) 0.3690(4) 0.5147(5) 0.0454(15) Uani 1 1 d . . .
C214 C 0.5585(6) 0.3740(5) 0.4767(5) 0.0521(17) Uani 1 1 d . . .
H214 H 0.5875 0.3847 0.415 0.062 Uiso 1 1 calc R . .
C215 C 0.6174(5) 0.3604(5) 0.5458(5) 0.0499(16) Uani 1 1 d . . .
C216 C 0.3508(6) 0.3771(5) 0.4664(5) 0.0552(17) Uani 1 1 d . . .
H21A H 0.2834 0.371 0.5098 0.083 Uiso 1 1 calc R . .
H21B H 0.3608 0.3258 0.4351 0.083 Uiso 1 1 calc R . .
H21C H 0.3462 0.4398 0.4232 0.083 Uiso 1 1 calc R . .
C217 C 0.7403(5) 0.3524(6) 0.5446(6) 0.066(2) Uani 1 1 d . . .
H21D H 0.755 0.3426 0.6054 0.099 Uiso 1 1 calc R . .
H21E H 0.7697 0.4118 0.5069 0.099 Uiso 1 1 calc R . .
H21F H 0.7752 0.2978 0.5207 0.099 Uiso 1 1 calc R . .
N221 N 0.4843(4) 0.4249(4) 0.7549(4) 0.0471(13) Uani 1 1 d . . .
N222 N 0.3721(4) 0.4352(4) 0.7521(4) 0.0481(13) Uani 1 1 d . . .
C223 C 0.3296(6) 0.5167(5) 0.7787(5) 0.0563(18) Uani 1 1 d . . .
C224 C 0.4137(7) 0.5571(5) 0.8011(6) 0.067(2) Uani 1 1 d . . .
H224 H 0.4061 0.6127 0.8234 0.081 Uiso 1 1 calc R . .
C225 C 0.5097(6) 0.4993(5) 0.7842(5) 0.0582(18) Uani 1 1 d . . .
C226 C 0.2058(7) 0.5517(6) 0.7834(7) 0.086(3) Uani 1 1 d . . .
H22A H 0.1689 0.5079 0.7634 0.13 Uiso 1 1 calc R . .
H22B H 0.1967 0.6167 0.7447 0.13 Uiso 1 1 calc R . .
H22C H 0.1739 0.5525 0.8449 0.13 Uiso 1 1 calc R . .
C227 C 0.6255(7) 0.5070(7) 0.7984(7) 0.082(3) Uani 1 1 d . . .
H22D H 0.6752 0.4551 0.7796 0.123 Uiso 1 1 calc R . .
H22E H 0.6256 0.5015 0.8617 0.123 Uiso 1 1 calc R . .
H22F H 0.6496 0.5693 0.7631 0.123 Uiso 1 1 calc R . .
N231 N 0.5268(4) 0.2421(4) 0.7848(4) 0.0438(12) Uani 1 1 d . . .
N232 N 0.4189(4) 0.2194(4) 0.7954(4) 0.0463(13) Uani 1 1 d . . .
C233 C 0.4143(6) 0.1299(5) 0.8540(5) 0.0537(17) Uani 1 1 d . . .
C234 C 0.5190(7) 0.0952(6) 0.8783(5) 0.064(2) Uani 1 1 d . . .
H234 H 0.5384 0.0347 0.9164 0.077 Uiso 1 1 calc R . .
C235 C 0.5878(6) 0.1677(5) 0.8352(5) 0.0546(17) Uani 1 1 d . . .
C236 C 0.3108(7) 0.0787(6) 0.8846(5) 0.073(2) Uani 1 1 d . . .
H23A H 0.251 0.1195 0.8572 0.11 Uiso 1 1 calc R . .
H23B H 0.2921 0.0658 0.9496 0.11 Uiso 1 1 calc R . .
H23C H 0.3227 0.0179 0.8667 0.11 Uiso 1 1 calc R . .
C237 C 0.7075(6) 0.1708(7) 0.8385(6) 0.077(2) Uani 1 1 d . . .
H23D H 0.732 0.2319 0.8005 0.115 Uiso 1 1 calc R . .
H23E H 0.7508 0.1174 0.8171 0.115 Uiso 1 1 calc R . .
H23F H 0.717 0.1651 0.9001 0.115 Uiso 1 1 calc R . .
N24 N 0.2039(4) 0.4058(4) 0.6549(4) 0.0513(14) Uani 1 1 d . . .
O24 O 0.1412(5) 0.4689(4) 0.6153(4) 0.0791(17) Uani 1 1 d . . .
O25 O 0.1969(4) 0.3136(4) 0.8296(3) 0.0609(13) Uani 1 1 d . . .
O12 O 0.2694(3) 0.2083(3) 0.6794(3) 0.0384(9) Uani 1 1 d . . .
C1 C -0.1204(8) 0.3196(8) 0.9363(7) 0.081(3) Uani 1 1 d . . .
C2 C -0.0613(9) 0.2321(10) 0.9364(9) 0.100(3) Uani 1 1 d . . .
H2 H 0.0001 0.2282 0.8914 0.12 Uiso 1 1 calc R . .
C3 C -0.0895(12) 0.1495(10) 1.0009(11) 0.117(4) Uani 1 1 d . . .
H3 H -0.0488 0.0897 0.9985 0.141 Uiso 1 1 calc R . .
C4 C -0.1782(12) 0.1538(11) 1.0699(8) 0.106(4) Uani 1 1 d . . .
H4 H -0.1963 0.0979 1.1154 0.127 Uiso 1 1 calc R . .
C5 C -0.2380(12) 0.2411(11) 1.0698(9) 0.126(4) Uani 1 1 d . . .
H5 H -0.2994 0.2447 1.1148 0.151 Uiso 1 1 calc R . .
C6 C -0.2098(9) 0.3247(9) 1.0046(8) 0.102(3) Uani 1 1 d . . .
H6 H -0.2509 0.3846 1.0065 0.122 Uiso 1 1 calc R . .
C7 C -0.0878(11) 0.4069(10) 0.8657(10) 0.137(5) Uani 1 1 d . . .
H7A H -0.1378 0.4627 0.8755 0.206 Uiso 1 1 calc R . .
H7B H -0.0909 0.3973 0.8071 0.206 Uiso 1 1 calc R . .
H7C H -0.0132 0.4179 0.8682 0.206 Uiso 1 1 calc R . .
C8 C 0.3334(13) 0.2820(12) 1.0421(11) 0.153(5) Uiso 1 1 d D . .
C9 C 0.2574(13) 0.3543(11) 1.0271(10) 0.151(5) Uiso 1 1 d D . .
H9 H 0.2786 0.4167 0.9974 0.181 Uiso 1 1 calc R . .
C10 C 0.1471(15) 0.3419(14) 1.0534(14) 0.203(8) Uiso 1 1 d D . .
H10 H 0.0935 0.3953 1.0456 0.243 Uiso 1 1 calc R . .
C11 C 0.1178(15) 0.2509(15) 1.0907(14) 0.202(8) Uiso 1 1 d D . .
H11 H 0.0428 0.2399 1.1054 0.242 Uiso 1 1 calc R . .
C12 C 0.1956(15) 0.1756(13) 1.1070(13) 0.194(7) Uiso 1 1 d D . .
H12 H 0.1726 0.1132 1.1336 0.233 Uiso 1 1 calc R . .
C13 C 0.3099(13) 0.1856(11) 1.0861(11) 0.156(5) Uiso 1 1 d D . .
H13 H 0.3643 0.1339 1.0999 0.187 Uiso 1 1 calc R . .
C14 C 0.4465(14) 0.3016(14) 1.0125(14) 0.204(8) Uiso 1 1 d D . .
H14A H 0.4938 0.2417 1.0274 0.306 Uiso 1 1 calc R . .
H14B H 0.4634 0.3478 1.0422 0.306 Uiso 1 1 calc R . .
H14C H 0.4586 0.3285 0.9478 0.306 Uiso 1 1 calc R . .
H2B H 0.648(5) 0.347(4) 0.723(4) 0.034(14) Uiso 1 1 d . . .
H1B H 0.229(5) 0.154(4) 0.358(4) 0.043(17) Uiso 1 1 d . . .

loop_
_atom_site_aniso_label
_atom_site_aniso_U_11
_atom_site_aniso_U_22
_atom_site_aniso_U_33
_atom_site_aniso_U_23
_atom_site_aniso_U_13
_atom_site_aniso_U_12
Mo1 0.0318(3) 0.0371(3) 0.0451(3) -0.0127(2) -0.0085(2) -0.0033(2)
Mo2 0.0320(3) 0.0401(3) 0.0485(4) -0.0168(3) -0.0071(2) -0.0037(2)
B1 0.046(4) 0.047(4) 0.048(5) -0.018(4) -0.012(3) -0.007(3)
B2 0.042(4) 0.047(4) 0.055(5) -0.019(4) -0.017(3) -0.006(3)
N111 0.037(3) 0.043(3) 0.050(3) -0.018(2) -0.006(2) -0.005(2)
N112 0.034(2) 0.035(2) 0.047(3) -0.019(2) -0.012(2) -0.001(2)
C113 0.033(3) 0.039(3) 0.054(4) -0.019(3) -0.004(3) -0.003(2)
C114 0.036(3) 0.043(4) 0.077(5) -0.020(4) -0.002(3) -0.001(3)
C115 0.042(3) 0.034(3) 0.060(4) -0.017(3) 0.003(3) -0.001(3)
C116 0.041(3) 0.046(4) 0.071(5) -0.020(3) -0.018(3) -0.001(3)
C117 0.058(4) 0.059(4) 0.052(4) -0.005(4) 0.000(3) -0.001(3)
N121 0.044(3) 0.045(3) 0.049(3) -0.020(3) -0.011(2) -0.006(2)
N122 0.040(3) 0.042(3) 0.056(4) -0.016(3) -0.010(2) -0.006(2)
C123 0.044(4) 0.043(4) 0.077(5) -0.015(4) -0.005(3) -0.010(3)
C124 0.053(4) 0.049(4) 0.083(6) -0.034(4) -0.006(4) -0.012(3)
C125 0.038(3) 0.060(4) 0.073(5) -0.034(4) -0.014(3) -0.003(3)
C126 0.080(6) 0.049(4) 0.101(7) -0.014(5) -0.005(5) -0.024(4)
C127 0.079(6) 0.081(6) 0.081(6) -0.045(5) -0.027(5) -0.009(4)
N131 0.036(3) 0.039(3) 0.048(3) -0.009(2) -0.015(2) -0.004(2)
N132 0.035(3) 0.043(3) 0.049(3) -0.017(2) -0.010(2) -0.002(2)
C133 0.030(3) 0.045(3) 0.066(5) -0.019(3) -0.013(3) -0.001(3)
C134 0.037(3) 0.050(4) 0.085(6) -0.016(4) -0.019(4) 0.000(3)
C135 0.039(3) 0.047(4) 0.062(5) 0.000(3) -0.016(3) -0.010(3)
C136 0.041(4) 0.073(5) 0.077(5) -0.034(4) -0.012(4) 0.001(3)
C137 0.070(5) 0.068(5) 0.073(6) 0.003(4) -0.020(4) 0.003(4)
N14 0.042(3) 0.051(3) 0.044(3) -0.015(3) 0.002(2) -0.013(2)
O14 0.065(3) 0.085(4) 0.077(4) -0.018(3) 0.016(3) -0.017(3)
O15 0.050(3) 0.042(2) 0.061(3) -0.006(2) -0.013(2) -0.001(2)
N211 0.032(2) 0.036(3) 0.054(3) -0.013(2) -0.007(2) -0.003(2)
N212 0.044(3) 0.035(3) 0.046(3) -0.010(2) -0.012(2) -0.001(2)
C213 0.050(4) 0.032(3) 0.056(4) -0.011(3) -0.010(3) -0.006(3)
C214 0.061(4) 0.041(4) 0.049(4) -0.012(3) 0.009(3) -0.010(3)
C215 0.043(3) 0.040(3) 0.066(5) -0.016(3) 0.002(3) -0.008(3)
C216 0.065(4) 0.050(4) 0.056(4) -0.014(3) -0.023(4) -0.002(3)
C217 0.042(4) 0.060(4) 0.090(6) -0.017(4) 0.002(4) -0.003(3)
N221 0.048(3) 0.041(3) 0.060(4) -0.019(3) -0.015(3) -0.007(2)
N222 0.042(3) 0.049(3) 0.059(4) -0.024(3) -0.008(3) -0.003(2)
C223 0.065(5) 0.047(4) 0.061(5) -0.023(4) -0.006(4) -0.004(3)
C224 0.069(5) 0.052(4) 0.092(6) -0.040(4) -0.004(4) -0.012(4)
C225 0.068(5) 0.054(4) 0.061(5) -0.021(4) -0.009(4) -0.021(4)
C226 0.064(5) 0.071(5) 0.139(9) -0.061(6) -0.016(5) 0.012(4)
C227 0.077(6) 0.091(6) 0.104(7) -0.047(6) -0.028(5) -0.027(5)
N231 0.042(3) 0.045(3) 0.048(3) -0.013(3) -0.013(2) -0.005(2)
N232 0.044(3) 0.045(3) 0.052(3) -0.009(3) -0.011(2) -0.012(2)
C233 0.064(4) 0.051(4) 0.047(4) -0.008(3) -0.014(3) -0.014(3)
C234 0.080(5) 0.052(4) 0.059(5) -0.005(4) -0.025(4) 0.000(4)
C235 0.055(4) 0.055(4) 0.057(4) -0.014(4) -0.017(3) -0.003(3)
C236 0.083(6) 0.079(5) 0.055(5) 0.009(4) -0.016(4) -0.038(5)
C237 0.059(5) 0.084(6) 0.089(6) -0.012(5) -0.036(5) 0.006(4)
N24 0.039(3) 0.047(3) 0.069(4) -0.018(3) -0.015(3) 0.007(2)
O24 0.069(3) 0.056(3) 0.106(5) -0.006(3) -0.033(3) 0.012(3)
O25 0.050(3) 0.069(3) 0.068(3) -0.032(3) 0.007(2) -0.012(2)
O12 0.034(2) 0.037(2) 0.048(2) -0.0137(18) -0.0098(17) -0.0038(16)
C1 0.084(6) 0.091(7) 0.070(6) -0.011(5) -0.014(5) -0.029(5)
C2 0.081(7) 0.110(9) 0.116(9) -0.038(8) -0.020(6) -0.004(7)
C3 0.124(10) 0.112(10) 0.135(12) -0.049(9) -0.040(9) -0.015(8)
C4 0.124(10) 0.118(10) 0.088(8) -0.017(7) -0.021(7) -0.058(8)
C5 0.144(12) 0.115(10) 0.115(11) -0.023(9) 0.002(9) -0.041(9)
C6 0.104(8) 0.104(8) 0.099(8) -0.046(7) 0.010(7) -0.010(6)
C7 0.114(10) 0.147(12) 0.136(12) -0.015(10) -0.008(8) -0.019(9)

loop_
_atom_type_symbol
_atom_type_description
_atom_type_scat_dispersion_real
_atom_type_scat_dispersion_imag
_atom_type_scat_source
C C 0.0033 0.0016 'International Tables Vol C Tables 4.2.6.8 and 6.1.1.4'
H H 0 0 'International Tables Vol C Tables 4.2.6.8 and 6.1.1.4'
B B 0.0013 0.0007 'International Tables Vol C Tables 4.2.6.8 and 6.1.1.4'
N N 0.0061 0.0033 'International Tables Vol C Tables 4.2.6.8 and 6.1.1.4'
O O 0.0106 0.006 'International Tables Vol C Tables 4.2.6.8 and 6.1.1.4'
Mo Mo -1.6832 0.6857 'International Tables Vol C Tables 4.2.6.8 and 6.1.1.4'

loop_
_geom_angle_atom_site_label_1
_geom_angle_atom_site_label_2
_geom_angle_atom_site_label_3
_geom_angle
_geom_angle_site_symmetry_1
_geom_angle_site_symmetry_3
_geom_angle_publ_flag
N14 Mo1 O12 96.5(2) . . ?
N14 Mo1 O15 93.5(2) . . ?
O12 Mo1 O15 105.38(18) . . ?
N14 Mo1 N132 92.8(2) . . ?
O12 Mo1 N132 89.39(18) . . ?
O15 Mo1 N132 163.16(19) . . ?
N14 Mo1 N122 93.8(2) . . ?
O12 Mo1 N122 163.9(2) . . ?
O15 Mo1 N122 86.30(19) . . ?
N132 Mo1 N122 77.71(19) . . ?
N14 Mo1 N112 175.6(2) . . ?
O12 Mo1 N112 87.91(17) . . ?
O15 Mo1 N112 85.44(18) . . ?
N132 Mo1 N112 87.10(18) . . ?
N122 Mo1 N112 81.93(18) . . ?
N24 Mo2 O12 98.1(2) . . ?
N24 Mo2 O25 92.0(3) . . ?
O12 Mo2 O25 103.65(19) . . ?
N24 Mo2 N212 93.3(2) . . ?
O12 Mo2 N212 92.96(18) . . ?
O25 Mo2 N212 161.64(19) . . ?
N24 Mo2 N222 93.0(2) . . ?
O12 Mo2 N222 165.78(17) . . ?
O25 Mo2 N222 84.7(2) . . ?
N212 Mo2 N222 77.47(19) . . ?
N24 Mo2 N232 175.4(2) . . ?
O12 Mo2 N232 86.47(18) . . ?
O25 Mo2 N232 86.8(2) . . ?
N212 Mo2 N232 86.47(19) . . ?
N222 Mo2 N232 82.49(19) . . ?
N121 B1 N131 108.5(6) . . ?
N121 B1 N111 109.8(6) . . ?
N131 B1 N111 108.3(5) . . ?
N121 B1 H1B 116(4) . . ?
N131 B1 H1B 107(3) . . ?
N111 B1 H1B 107(4) . . ?
N211 B2 N221 108.1(5) . . ?
N211 B2 N231 109.4(5) . . ?
N221 B2 N231 109.0(6) . . ?
N211 B2 H2B 110(3) . . ?
N221 B2 H2B 112(3) . . ?
N231 B2 H2B 109(3) . . ?
C115 N111 N112 110.3(5) . . ?
C115 N111 B1 130.5(6) . . ?
N112 N111 B1 119.2(5) . . ?
C113 N112 N111 106.6(5) . . ?
C113 N112 Mo1 133.3(4) . . ?
N111 N112 Mo1 120.1(3) . . ?
N112 C113 C114 108.7(6) . . ?
N112 C113 C116 122.7(6) . . ?
C114 C113 C116 128.6(6) . . ?
C115 C114 C113 107.4(6) . . ?
C115 C114 H114 126.3 . . ?
C113 C114 H114 126.3 . . ?
N111 C115 C114 107.0(6) . . ?
N111 C115 C117 122.9(6) . . ?
C114 C115 C117 130.1(6) . . ?
C113 C116 H11A 109.5 . . ?
C113 C116 H11B 109.5 . . ?
H11A C116 H11B 109.5 . . ?
C113 C116 H11C 109.5 . . ?
H11A C116 H11C 109.5 . . ?
H11B C116 H11C 109.5 . . ?
C115 C117 H11D 109.5 . . ?
C115 C117 H11E 109.5 . . ?
H11D C117 H11E 109.5 . . ?
C115 C117 H11F 109.5 . . ?
H11D C117 H11F 109.5 . . ?
H11E C117 H11F 109.5 . . ?
C125 N121 N122 109.0(5) . . ?
C125 N121 B1 131.0(6) . . ?
N122 N121 B1 120.0(5) . . ?
C123 N122 N121 107.4(5) . . ?
C123 N122 Mo1 132.1(5) . . ?
N121 N122 Mo1 120.5(4) . . ?
N122 C123 C124 108.5(7) . . ?
N122 C123 C126 122.4(7) . . ?
C124 C123 C126 129.2(6) . . ?
C125 C124 C123 107.0(6) . . ?
C125 C124 H124 126.5 . . ?
C123 C124 H124 126.5 . . ?
N121 C125 C124 108.1(6) . . ?
N121 C125 C127 123.6(7) . . ?
C124 C125 C127 128.3(7) . . ?
C123 C126 H12A 109.5 . . ?
C123 C126 H12B 109.5 . . ?
H12A C126 H12B 109.5 . . ?
C123 C126 H12C 109.5 . . ?
H12A C126 H12C 109.5 . . ?
H12B C126 H12C 109.5 . . ?
C125 C127 H12D 109.5 . . ?
C125 C127 H12E 109.5 . . ?
H12D C127 H12E 109.5 . . ?
C125 C127 H12F 109.5 . . ?
H12D C127 H12F 109.5 . . ?
H12E C127 H12F 109.5 . . ?
C135 N131 N132 108.5(5) . . ?
C135 N131 B1 131.1(6) . . ?
N132 N131 B1 120.1(5) . . ?
C133 N132 N131 108.0(5) . . ?
C133 N132 Mo1 130.9(5) . . ?
N131 N132 Mo1 119.5(3) . . ?
N132 C133 C134 109.1(6) . . ?
N132 C133 C136 123.3(6) . . ?
C134 C133 C136 127.6(6) . . ?
C135 C134 C133 106.6(6) . . ?
C135 C134 H134 126.7 . . ?
C133 C134 H134 126.7 . . ?
N131 C135 C134 107.8(6) . . ?
N131 C135 C137 122.8(7) . . ?
C134 C135 C137 129.5(6) . . ?
C133 C136 H13A 109.5 . . ?
C133 C136 H13B 109.5 . . ?
H13A C136 H13B 109.5 . . ?
C133 C136 H13C 109.5 . . ?
H13A C136 H13C 109.5 . . ?
H13B C136 H13C 109.5 . . ?
C135 C137 H13D 109.5 . . ?
C135 C137 H13E 109.5 . . ?
H13D C137 H13E 109.5 . . ?
C135 C137 H13F 109.5 . . ?
H13D C137 H13F 109.5 . . ?
H13E C137 H13F 109.5 . . ?
O14 N14 Mo1 178.4(5) . . ?
C215 N211 N212 108.9(5) . . ?
C215 N211 B2 130.3(5) . . ?
N212 N211 B2 120.5(5) . . ?
C213 N212 N211 106.7(5) . . ?
C213 N212 Mo2 132.8(4) . . ?
N211 N212 Mo2 120.2(4) . . ?
N212 C213 C214 109.6(6) . . ?
N212 C213 C216 123.0(6) . . ?
C214 C213 C216 127.4(7) . . ?
C215 C214 C213 107.4(6) . . ?
C215 C214 H214 126.3 . . ?
C213 C214 H214 126.3 . . ?
C214 C215 N211 107.4(6) . . ?
C214 C215 C217 130.3(7) . . ?
N211 C215 C217 122.1(7) . . ?
C213 C216 H21A 109.5 . . ?
C213 C216 H21B 109.5 . . ?
H21A C216 H21B 109.5 . . ?
C213 C216 H21C 109.5 . . ?
H21A C216 H21C 109.5 . . ?
H21B C216 H21C 109.5 . . ?
C215 C217 H21D 109.5 . . ?
C215 C217 H21E 109.5 . . ?
H21D C217 H21E 109.5 . . ?
C215 C217 H21F 109.5 . . ?
H21D C217 H21F 109.5 . . ?
H21E C217 H21F 109.5 . . ?
C225 N221 N222 109.2(5) . . ?
C225 N221 B2 130.1(6) . . ?
N222 N221 B2 120.5(5) . . ?
C223 N222 N221 106.9(5) . . ?
C223 N222 Mo2 133.3(5) . . ?
N221 N222 Mo2 119.6(4) . . ?
N222 C223 C224 109.2(6) . . ?
N222 C223 C226 121.5(6) . . ?
C224 C223 C226 129.3(6) . . ?
C225 C224 C223 106.7(6) . . ?
C225 C224 H224 126.6 . . ?
C223 C224 H224 126.6 . . ?
N221 C225 C224 107.9(6) . . ?
N221 C225 C227 122.4(7) . . ?
C224 C225 C227 129.7(7) . . ?
C223 C226 H22A 109.5 . . ?
C223 C226 H22B 109.5 . . ?
H22A C226 H22B 109.5 . . ?
C223 C226 H22C 109.5 . . ?
H22A C226 H22C 109.5 . . ?
H22B C226 H22C 109.5 . . ?
C225 C227 H22D 109.5 . . ?
C225 C227 H22E 109.5 . . ?
H22D C227 H22E 109.5 . . ?
C225 C227 H22F 109.5 . . ?
H22D C227 H22F 109.5 . . ?
H22E C227 H22F 109.5 . . ?
C235 N231 N232 110.3(5) . . ?
C235 N231 B2 130.5(5) . . ?
N232 N231 B2 119.1(5) . . ?
C233 N232 N231 105.9(5) . . ?
C233 N232 Mo2 133.4(4) . . ?
N231 N232 Mo2 120.6(4) . . ?
N232 C233 C234 109.8(6) . . ?
N232 C233 C236 123.0(7) . . ?
C234 C233 C236 127.2(7) . . ?
C235 C234 C233 106.7(6) . . ?
C235 C234 H234 126.7 . . ?
C233 C234 H234 126.7 . . ?
N231 C235 C234 107.3(6) . . ?
N231 C235 C237 123.0(7) . . ?
C234 C235 C237 129.6(7) . . ?
C233 C236 H23A 109.5 . . ?
C233 C236 H23B 109.5 . . ?
H23A C236 H23B 109.5 . . ?
C233 C236 H23C 109.5 . . ?
H23A C236 H23C 109.5 . . ?
H23B C236 H23C 109.5 . . ?
C235 C237 H23D 109.5 . . ?
C235 C237 H23E 109.5 . . ?
H23D C237 H23E 109.5 . . ?
C235 C237 H23F 109.5 . . ?
H23D C237 H23F 109.5 . . ?
H23E C237 H23F 109.5 . . ?
O24 N24 Mo2 176.7(5) . . ?
Mo2 O12 Mo1 173.6(2) . . ?
C2 C1 C6 118.7(11) . . ?
C2 C1 C7 119.9(11) . . ?
C6 C1 C7 121.4(11) . . ?
C1 C2 C3 121.4(12) . . ?
C1 C2 H2 119.3 . . ?
C3 C2 H2 119.3 . . ?
C2 C3 C4 120.5(13) . . ?
C2 C3 H3 119.8 . . ?
C4 C3 H3 119.8 . . ?
C5 C4 C3 118.4(13) . . ?
C5 C4 H4 120.8 . . ?
C3 C4 H4 120.8 . . ?
C4 C5 C6 121.3(13) . . ?
C4 C5 H5 119.4 . . ?
C6 C5 H5 119.4 . . ?
C5 C6 C1 119.7(12) . . ?
C5 C6 H6 120.1 . . ?
C1 C6 H6 120.1 . . ?
C1 C7 H7A 109.5 . . ?
C1 C7 H7B 109.5 . . ?
H7A C7 H7B 109.5 . . ?
C1 C7 H7C 109.5 . . ?
H7A C7 H7C 109.5 . . ?
H7B C7 H7C 109.5 . . ?
C9 C8 C13 123.3(14) . . ?
C9 C8 C14 118.1(16) . . ?
C13 C8 C14 118.5(17) . . ?
C8 C9 C10 121.9(15) . . ?
C8 C9 H9 119.1 . . ?
C10 C9 H9 119.1 . . ?
C11 C10 C9 118.3(17) . . ?
C11 C10 H10 120.9 . . ?
C9 C10 H10 120.9 . . ?
C12 C11 C10 120.2(17) . . ?
C12 C11 H11 119.9 . . ?
C10 C11 H11 119.9 . . ?
C11 C12 C13 123.5(17) . . ?
C11 C12 H12 118.3 . . ?
C13 C12 H12 118.3 . . ?
C8 C13 C12 112.6(14) . . ?
C8 C13 H13 123.7 . . ?
C12 C13 H13 123.7 . . ?
C8 C14 H14A 109.5 . . ?
C8 C14 H14B 109.5 . . ?
H14A C14 H14B 109.5 . . ?
C8 C14 H14C 109.5 . . ?
H14A C14 H14C 109.5 . . ?
H14B C14 H14C 109.5 . . ?

loop_
_geom_bond_atom_site_label_1
_geom_bond_atom_site_label_2
_geom_bond_distance
_geom_bond_site_symmetry_2
_geom_bond_publ_flag
Mo1 N14 1.764(5) . ?
Mo1 O12 1.897(4) . ?
Mo1 O15 1.951(4) . ?
Mo1 N132 2.198(5) . ?
Mo1 N122 2.211(5) . ?
Mo1 N112 2.245(5) . ?
Mo2 N24 1.742(5) . ?
Mo2 O12 1.897(4) . ?
Mo2 O25 1.945(5) . ?
Mo2 N212 2.181(5) . ?
Mo2 N222 2.239(5) . ?
Mo2 N232 2.240(5) . ?
B1 N121 1.528(9) . ?
B1 N131 1.536(9) . ?
B1 N111 1.555(9) . ?
B1 H1B 0.99(6) . ?
B2 N211 1.530(9) . ?
B2 N221 1.532(9) . ?
B2 N231 1.550(9) . ?
B2 H2B 1.09(5) . ?
N111 C115 1.350(8) . ?
N111 N112 1.380(7) . ?
N112 C113 1.347(7) . ?
C113 C114 1.398(9) . ?
C113 C116 1.485(9) . ?
C114 C115 1.373(9) . ?
C114 H114 0.93 . ?
C115 C117 1.502(10) . ?
C116 H11A 0.96 . ?
C116 H11B 0.96 . ?
C116 H11C 0.96 . ?
C117 H11D 0.96 . ?
C117 H11E 0.96 . ?
C117 H11F 0.96 . ?
N121 C125 1.350(8) . ?
N121 N122 1.380(7) . ?
N122 C123 1.353(8) . ?
C123 C124 1.391(10) . ?
C123 C126 1.482(11) . ?
C124 C125 1.376(10) . ?
C124 H124 0.93 . ?
C125 C127 1.476(10) . ?
C126 H12A 0.96 . ?
C126 H12B 0.96 . ?
C126 H12C 0.96 . ?
C127 H12D 0.96 . ?
C127 H12E 0.96 . ?
C127 H12F 0.96 . ?
N131 C135 1.353(8) . ?
N131 N132 1.371(7) . ?
N132 C133 1.333(7) . ?
C133 C134 1.381(10) . ?
C133 C136 1.496(10) . ?
C134 C135 1.380(10) . ?
C134 H134 0.93 . ?
C135 C137 1.492(10) . ?
C136 H13A 0.96 . ?
C136 H13B 0.96 . ?
C136 H13C 0.96 . ?
C137 H13D 0.96 . ?
C137 H13E 0.96 . ?
C137 H13F 0.96 . ?
N14 O14 1.205(7) . ?
N211 C215 1.365(8) . ?
N211 N212 1.384(7) . ?
N212 C213 1.334(8) . ?
C213 C214 1.383(9) . ?
C213 C216 1.493(9) . ?
C214 C215 1.359(10) . ?
C214 H214 0.93 . ?
C215 C217 1.495(9) . ?
C216 H21A 0.96 . ?
C216 H21B 0.96 . ?
C216 H21C 0.96 . ?
C217 H21D 0.96 . ?
C217 H21E 0.96 . ?
C217 H21F 0.96 . ?
N221 C225 1.350(8) . ?
N221 N222 1.373(7) . ?
N222 C223 1.337(8) . ?
C223 C224 1.387(10) . ?
C223 C226 1.526(10) . ?
C224 C225 1.363(10) . ?
C224 H224 0.93 . ?
C225 C227 1.502(10) . ?
C226 H22A 0.96 . ?
C226 H22B 0.96 . ?
C226 H22C 0.96 . ?
C227 H22D 0.96 . ?
C227 H22E 0.96 . ?
C227 H22F 0.96 . ?
N231 C235 1.357(8) . ?
N231 N232 1.378(7) . ?
N232 C233 1.349(8) . ?
C233 C234 1.394(10) . ?
C233 C236 1.487(10) . ?
C234 C235 1.371(10) . ?
C234 H234 0.93 . ?
C235 C237 1.487(10) . ?
C236 H23A 0.96 . ?
C236 H23B 0.96 . ?
C236 H23C 0.96 . ?
C237 H23D 0.96 . ?
C237 H23E 0.96 . ?
C237 H23F 0.96 . ?
N24 O24 1.208(7) . ?
C1 C2 1.347(14) . ?
C1 C6 1.380(13) . ?
C1 C7 1.461(14) . ?
C2 C3 1.358(16) . ?
C2 H2 0.93 . ?
C3 C4 1.378(16) . ?
C3 H3 0.93 . ?
C4 C5 1.349(17) . ?
C4 H4 0.93 . ?
C5 C6 1.373(15) . ?
C5 H5 0.93 . ?
C6 H6 0.93 . ?
C7 H7A 0.96 . ?
C7 H7B 0.96 . ?
C7 H7C 0.96 . ?
C8 C9 1.291(17) . ?
C8 C13 1.398(14) . ?
C8 C14 1.420(14) . ?
C9 C10 1.360(14) . ?
C9 H9 0.93 . ?
C10 C11 1.336(15) . ?
C10 H10 0.93 . ?
C11 C12 1.333(15) . ?
C11 H11 0.93 . ?
C12 C13 1.398(14) . ?
C12 H12 0.93 . ?
C13 H13 0.93 . ?
C14 H14A 0.96 . ?
C14 H14B 0.96 . ?
C14 H14C 0.96 . ?

loop_
_geom_torsion_atom_site_label_1
_geom_torsion_atom_site_label_2
_geom_torsion_atom_site_label_3
_geom_torsion_atom_site_label_4
_geom_torsion
_geom_torsion_site_symmetry_1
_geom_torsion_site_symmetry_2
_geom_torsion_site_symmetry_3
_geom_torsion_site_symmetry_4
_geom_torsion_publ_flag
N121 B1 N111 C115 121.6(7) . . . . ?
N131 B1 N111 C115 -120.1(7) . . . . ?
N121 B1 N111 N112 -56.6(7) . . . . ?
N131 B1 N111 N112 61.7(7) . . . . ?
C115 N111 N112 C113 0.2(6) . . . . ?
B1 N111 N112 C113 178.7(5) . . . . ?
C115 N111 N112 Mo1 176.8(4) . . . . ?
B1 N111 N112 Mo1 -4.7(6) . . . . ?
N111 N112 C113 C114 -0.4(6) . . . . ?
Mo1 N112 C113 C114 -176.3(4) . . . . ?
N111 N112 C113 C116 -179.5(5) . . . . ?
Mo1 N112 C113 C116 4.6(8) . . . . ?
N112 C113 C114 C115 0.4(7) . . . . ?
C116 C113 C114 C115 179.4(6) . . . . ?
N112 N111 C115 C114 0.1(6) . . . . ?
B1 N111 C115 C114 -178.2(6) . . . . ?
N112 N111 C115 C117 -178.9(5) . . . . ?
B1 N111 C115 C117 2.8(10) . . . . ?
C113 C114 C115 N111 -0.3(7) . . . . ?
C113 C114 C115 C117 178.6(6) . . . . ?
N131 B1 N121 C125 121.6(7) . . . . ?
N111 B1 N121 C125 -120.2(7) . . . . ?
N131 B1 N121 N122 -57.5(7) . . . . ?
N111 B1 N121 N122 60.7(7) . . . . ?
C125 N121 N122 C123 1.4(7) . . . . ?
B1 N121 N122 C123 -179.3(5) . . . . ?
C125 N121 N122 Mo1 179.5(4) . . . . ?
B1 N121 N122 Mo1 -1.2(7) . . . . ?
N121 N122 C123 C124 -1.2(7) . . . . ?
Mo1 N122 C123 C124 -179.0(4) . . . . ?
N121 N122 C123 C126 178.3(6) . . . . ?
Mo1 N122 C123 C126 0.6(10) . . . . ?
N122 C123 C124 C125 0.5(8) . . . . ?
C126 C123 C124 C125 -179.0(7) . . . . ?
N122 N121 C125 C124 -1.1(7) . . . . ?
B1 N121 C125 C124 179.7(6) . . . . ?
N122 N121 C125 C127 -179.1(6) . . . . ?
B1 N121 C125 C127 1.7(11) . . . . ?
C123 C124 C125 N121 0.4(8) . . . . ?
C123 C124 C125 C127 178.2(7) . . . . ?
N121 B1 N131 C135 -125.8(7) . . . . ?
N111 B1 N131 C135 115.0(7) . . . . ?
N121 B1 N131 N132 47.5(7) . . . . ?
N111 B1 N131 N132 -71.7(7) . . . . ?
C135 N131 N132 C133 1.0(6) . . . . ?
B1 N131 N132 C133 -173.7(5) . . . . ?
C135 N131 N132 Mo1 -166.4(4) . . . . ?
B1 N131 N132 Mo1 18.9(6) . . . . ?
N131 N132 C133 C134 -1.7(6) . . . . ?
Mo1 N132 C133 C134 163.7(4) . . . . ?
N131 N132 C133 C136 176.8(5) . . . . ?
Mo1 N132 C133 C136 -17.8(9) . . . . ?
N132 C133 C134 C135 1.7(7) . . . . ?
C136 C133 C134 C135 -176.7(6) . . . . ?
N132 N131 C135 C134 0.1(7) . . . . ?
B1 N131 C135 C134 174.0(6) . . . . ?
N132 N131 C135 C137 -179.4(6) . . . . ?
B1 N131 C135 C137 -5.6(10) . . . . ?
C133 C134 C135 N131 -1.1(7) . . . . ?
C133 C134 C135 C137 178.4(7) . . . . ?
N221 B2 N211 C215 121.0(6) . . . . ?
N231 B2 N211 C215 -120.5(6) . . . . ?
N221 B2 N211 N212 -51.5(7) . . . . ?
N231 B2 N211 N212 67.1(7) . . . . ?
C215 N211 N212 C213 -1.1(6) . . . . ?
B2 N211 N212 C213 172.9(5) . . . . ?
C215 N211 N212 Mo2 173.1(4) . . . . ?
B2 N211 N212 Mo2 -13.0(7) . . . . ?
N211 N212 C213 C214 0.7(6) . . . . ?
Mo2 N212 C213 C214 -172.4(4) . . . . ?
N211 N212 C213 C216 179.1(5) . . . . ?
Mo2 N212 C213 C216 6.0(9) . . . . ?
N212 C213 C214 C215 -0.1(7) . . . . ?
C216 C213 C214 C215 -178.4(6) . . . . ?
C213 C214 C215 N211 -0.6(7) . . . . ?
C213 C214 C215 C217 175.7(7) . . . . ?
N212 N211 C215 C214 1.0(7) . . . . ?
B2 N211 C215 C214 -172.1(6) . . . . ?
N212 N211 C215 C217 -175.6(6) . . . . ?
B2 N211 C215 C217 11.2(10) . . . . ?
N211 B2 N221 C225 -121.6(7) . . . . ?
N231 B2 N221 C225 119.6(7) . . . . ?
N211 B2 N221 N222 54.0(8) . . . . ?
N231 B2 N221 N222 -64.8(7) . . . . ?
C225 N221 N222 C223 0.8(8) . . . . ?
B2 N221 N222 C223 -175.6(6) . . . . ?
C225 N221 N222 Mo2 -176.3(5) . . . . ?
B2 N221 N222 Mo2 7.3(8) . . . . ?
N221 N222 C223 C224 -1.8(8) . . . . ?
Mo2 N222 C223 C224 174.7(5) . . . . ?
N221 N222 C223 C226 179.7(7) . . . . ?
Mo2 N222 C223 C226 -3.8(11) . . . . ?
N222 C223 C224 C225 2.1(9) . . . . ?
C226 C223 C224 C225 -179.5(8) . . . . ?
N222 N221 C225 C224 0.6(8) . . . . ?
B2 N221 C225 C224 176.5(7) . . . . ?
N222 N221 C225 C227 177.5(7) . . . . ?
B2 N221 C225 C227 -6.5(12) . . . . ?
C223 C224 C225 N221 -1.6(9) . . . . ?
C223 C224 C225 C227 -178.3(8) . . . . ?
N211 B2 N231 C235 119.3(7) . . . . ?
N221 B2 N231 C235 -122.7(7) . . . . ?
N211 B2 N231 N232 -60.9(7) . . . . ?
N221 B2 N231 N232 57.0(7) . . . . ?
C235 N231 N232 C233 0.6(7) . . . . ?
B2 N231 N232 C233 -179.2(6) . . . . ?
C235 N231 N232 Mo2 -175.5(4) . . . . ?
B2 N231 N232 Mo2 4.8(7) . . . . ?
N231 N232 C233 C234 -1.6(8) . . . . ?
Mo2 N232 C233 C234 173.7(5) . . . . ?
N231 N232 C233 C236 179.3(7) . . . . ?
Mo2 N232 C233 C236 -5.5(11) . . . . ?
N232 C233 C234 C235 2.0(9) . . . . ?
C236 C233 C234 C235 -178.9(8) . . . . ?
N232 N231 C235 C234 0.7(8) . . . . ?
B2 N231 C235 C234 -179.6(6) . . . . ?
N232 N231 C235 C237 -179.5(7) . . . . ?
B2 N231 C235 C237 0.2(11) . . . . ?
C233 C234 C235 N231 -1.6(8) . . . . ?
C233 C234 C235 C237 178.6(8) . . . . ?
C6 C1 C2 C3 1.4(17) . . . . ?
C7 C1 C2 C3 -179.8(11) . . . . ?
C1 C2 C3 C4 -1.9(18) . . . . ?
C2 C3 C4 C5 2.2(18) . . . . ?
C3 C4 C5 C6 -2(2) . . . . ?
C4 C5 C6 C1 2(2) . . . . ?
C2 C1 C6 C5 -1.2(17) . . . . ?
C7 C1 C6 C5 180.0(12) . . . . ?
C13 C8 C9 C10 0(3) . . . . ?
C14 C8 C9 C10 -179.9(18) . . . . ?
C8 C9 C10 C11 -4(3) . . . . ?
C9 C10 C11 C12 4(3) . . . . ?
C10 C11 C12 C13 -1(3) . . . . ?
C9 C8 C13 C12 3(3) . . . . ?
C14 C8 C13 C12 -176.6(17) . . . . ?
C11 C12 C13 C8 -3(3) . . . . ?
